data_2222711
loop_
_publ_author_name
'Li, Jing'
'Li, Jin-Zhou'
'Li, Jing-Qi'
'Zhang, Heng-Qiang'
'Li, Jia-Min'

_publ_section_title
4-[(<i>Z</i>)-(2-Furyl)(2-naphthylamino)methylene)]-3-methyl-1-phenyl-1<i>H</i>-pyrazol-5(4<i>H</i>)-one
_journal_coeditor_code HG2530
_journal_issue 8
_journal_name_full 'Acta Crystallographica Section E'
_journal_page_first o1824
_journal_paper_doi 10.1107/S1600536809025586
_journal_volume 65
_journal_year 2009
_chemical_formula_iupac 'C25 H19 N3 O2'
_chemical_formula_moiety 'C25 H19 N3 O2'
_chemical_formula_sum 'C25 H19 N3 O2'
_chemical_formula_weight 393.43
_chemical_name_systematic
;
4-[(<i>Z</i>)-(2-furyl)(2-naphthylamino)methylene)]-3-methyl-1-phenyl-
1<i>H</i>-pyrazol-5(4<i>H</i>)-one
;
_space_group_IT_number 14
_symmetry_cell_setting monoclinic
_symmetry_space_group_name_Hall '-P 2yn'
_symmetry_space_group_name_H-M 'P 1 21/n 1'
_atom_sites_solution_hydrogens geom
_atom_sites_solution_primary direct
_atom_sites_solution_secondary difmap
_audit_creation_method SHELXL-97
_cell_angle_alpha 90.00
_cell_angle_beta 108.836(2)
_cell_angle_gamma 90.00
_cell_formula_units_Z 4
_cell_length_a 9.8484(10)
_cell_length_b 17.5071(18)
_cell_length_c 12.1549(13)
_cell_measurement_reflns_used 3130
_cell_measurement_temperature 295(2)
_cell_measurement_theta_max 28.00
_cell_measurement_theta_min 2.60
_cell_volume 1983.5(4)
_computing_cell_refinement 'SAINT (Bruker, 2005)'
_computing_data_collection 'SMART (Bruker, 2005)'
_computing_data_reduction 'SAINT (Bruker, 2005)'
_computing_molecular_graphics 'SHELXL97 (Sheldrick, 2008)'
_computing_publication_material 'SHELXL97 (Sheldrick, 2008)'
_computing_structure_refinement 'SHELXL97 (Sheldrick, 2008)'
_computing_structure_solution 'SHELXS97 (Sheldrick, 2008)'
_diffrn_ambient_temperature 295(2)
_diffrn_measured_fraction_theta_full 0.995
_diffrn_measured_fraction_theta_max 0.995
_diffrn_measurement_device_type 'Bruker SMART CCD area-detector'
_diffrn_measurement_method '\f and \w'
_diffrn_radiation_monochromator graphite
_diffrn_radiation_source 'fine-focus sealed tube'
_diffrn_radiation_type MoK\a
_diffrn_radiation_wavelength 0.71073
_diffrn_reflns_av_R_equivalents 0.0257
_diffrn_reflns_av_sigmaI/netI 0.0313
_diffrn_reflns_limit_h_max 12
_diffrn_reflns_limit_h_min -12
_diffrn_reflns_limit_k_max 21
_diffrn_reflns_limit_k_min -23
_diffrn_reflns_limit_l_max 15
_diffrn_reflns_limit_l_min -16
_diffrn_reflns_number 13952
_diffrn_reflns_theta_full 28.00
_diffrn_reflns_theta_max 28.00
_diffrn_reflns_theta_min 2.60
_exptl_absorpt_coefficient_mu 0.085
_exptl_absorpt_correction_T_max 0.983
_exptl_absorpt_correction_T_min 0.959
_exptl_absorpt_correction_type multi-scan
_exptl_absorpt_process_details '(SADABS; Sheldrick, 2005)'
_exptl_crystal_colour yellow
_exptl_crystal_density_diffrn 1.317
_exptl_crystal_density_method 'not measured'
_exptl_crystal_description block
_exptl_crystal_F_000 824.0
_exptl_crystal_size_max 0.44
_exptl_crystal_size_mid 0.30
_exptl_crystal_size_min 0.20
_refine_diff_density_max 0.162
_refine_diff_density_min -0.176
_refine_ls_extinction_method none
_refine_ls_goodness_of_fit_ref 1.047
_refine_ls_hydrogen_treatment mixed
_refine_ls_matrix_type full
_refine_ls_number_parameters 276
_refine_ls_number_reflns 4755
_refine_ls_number_restraints 0
_refine_ls_restrained_S_all 1.047
_refine_ls_R_factor_all 0.0742
_refine_ls_R_factor_gt 0.0445
_refine_ls_shift/su_max 0.001
_refine_ls_shift/su_mean 0.000
_refine_ls_structure_factor_coef Fsqd
_refine_ls_weighting_details 'calc w=1/[\s^2^(Fo^2^)+(0.05P)^2^+0.2364P] where P=(Fo^2^+2Fc^2^)/3'
_refine_ls_weighting_scheme calc
_refine_ls_wR_factor_gt 0.1029
_refine_ls_wR_factor_ref 0.1199
_reflns_number_gt 3166
_reflns_number_total 4755
_reflns_threshold_expression I>2\s(I)
_cod_data_source_file hg2530.cif
_cod_data_source_block I
_cod_depositor_comments
;
The following automatic conversions were performed:
'_symmetry_cell_setting' value 'Monoclinic' changed to 'monoclinic'
according to '/home/saulius/struct/CIF-dictionaries/cif_core.dic'
dictionary named 'cif_core.dic' version 2.4.1 from 2010-06-29.

Automatic conversion script
Id: cif_fix_enum 1527 2010-12-29 10:47:43Z saulius 

The following automatic conversions were performed:

'_symmetry_cell_setting' value 'Monoclinic' changed to 'monoclinic'
according to /home/saulius/struct/CIF-dictionaries/cif_core.dic
dictionary named 'cif_core.dic' version 2.4.1 from 2010-06-29.

Automatic conversion script
Id: cif_fix_values 1715 2011-07-08 13:25:40Z adriana 
;
_cod_original_sg_symbol_H-M 'P 21/n'
_cod_database_code 2222711
_cod_database_fobs_code 2222711

loop_
_symmetry_equiv_pos_as_xyz
'x, y, z'
'-x+1/2, y+1/2, -z+1/2'
'-x, -y, -z'
'x-1/2, -y-1/2, z-1/2'

loop_
_atom_site_type_symbol
_atom_site_label
_atom_site_fract_x
_atom_site_fract_y
_atom_site_fract_z
_atom_site_U_iso_or_equiv
_atom_site_adp_type
_atom_site_calc_flag
_atom_site_refinement_flags
_atom_site_occupancy
_atom_site_disorder_assembly
_atom_site_disorder_group
O O1 0.31096(12) 0.99855(6) 0.59990(9) 0.0549(3) Uani d . 1 . .
N N2 0.45802(13) 0.85606(7) 0.46997(10) 0.0432(3) Uani d . 1 . .
N N1 0.34379(12) 0.90162(7) 0.47756(10) 0.0399(3) Uani d . 1 . .
N N3 0.55828(15) 1.02258(7) 0.77544(11) 0.0465(3) Uani d . 1 . .
O O2 0.75042(12) 0.85524(6) 0.83717(10) 0.0592(3) Uani d . 1 . .
C C1 0.20702(15) 0.89273(8) 0.39232(12) 0.0390(3) Uani d . 1 . .
C C11 0.61359(16) 0.96190(8) 0.73800(12) 0.0397(3) Uani d . 1 . .
C C7 0.38634(16) 0.94942(8) 0.57273(12) 0.0406(3) Uani d . 1 . .
C C16 0.59012(16) 1.05724(9) 0.88701(13) 0.0449(4) Uani d . 1 . .
C C9 0.56923(16) 0.87256(8) 0.56016(12) 0.0409(3) Uani d . 1 . .
C C8 0.53422(15) 0.92941(8) 0.63218(12) 0.0394(3) Uani d . 1 . .
C C12 0.75221(16) 0.93050(8) 0.80752(12) 0.0418(3) Uani d . 1 . .
C C6 0.19138(17) 0.84437(9) 0.29868(13) 0.0457(4) Uani d . 1 . .
H H6 0.2712 0.8203 0.2895 0.055 Uiso calc R 1 . .
C C25 0.53169(17) 1.13195(9) 0.88745(13) 0.0469(4) Uani d . 1 . .
C C17 0.65935(18) 1.02042(10) 0.98919(14) 0.0535(4) Uani d . 1 . .
H H17 0.6968 0.9718 0.9881 0.064 Uiso calc R 1 . .
C C2 0.08712(17) 0.92954(9) 0.40357(14) 0.0490(4) Uani d . 1 . .
H H2 0.0965 0.9628 0.4653 0.059 Uiso calc R 1 . .
C C4 -0.06237(18) 0.86776(10) 0.23023(15) 0.0564(4) Uani d . 1 . .
H H4 -0.1525 0.8592 0.1763 0.068 Uiso calc R 1 . .
C C10 0.71017(17) 0.83648(10) 0.57112(15) 0.0563(4) Uani d . 1 . .
H H10A 0.7012 0.8060 0.5035 0.085 Uiso calc R 1 . .
H H10B 0.7393 0.8047 0.6391 0.085 Uiso calc R 1 . .
H H10C 0.7808 0.8756 0.5778 0.085 Uiso calc R 1 . .
C C18 0.67368(19) 1.05648(12) 1.09619(14) 0.0628(5) Uani d . 1 . .
H H18 0.7246 1.0322 1.1653 0.075 Uiso calc R 1 . .
C C24 0.46253(18) 1.17379(10) 0.78515(15) 0.0546(4) Uani d . 1 . .
H H24 0.4562 1.1530 0.7133 0.065 Uiso calc R 1 . .
C C5 0.05709(18) 0.83200(10) 0.21910(14) 0.0534(4) Uani d . 1 . .
H H5 0.0471 0.7990 0.1570 0.064 Uiso calc R 1 . .
C C3 -0.04613(18) 0.91643(10) 0.32260(15) 0.0564(4) Uani d . 1 . .
H H3 -0.1262 0.9409 0.3306 0.068 Uiso calc R 1 . .
C C19 0.6143(2) 1.12593(12) 1.09975(15) 0.0645(5) Uani d . 1 . .
H H19 0.6215 1.1477 1.1712 0.077 Uiso calc R 1 . .
C C13 0.88543(18) 0.95840(10) 0.85144(14) 0.0545(4) Uani d . 1 . .
H H13 0.9150 1.0081 0.8444 0.065 Uiso calc R 1 . .
C C21 0.4782(2) 1.23835(12) 0.99697(19) 0.0748(6) Uani d . 1 . .
H H21 0.4819 1.2605 1.0675 0.090 Uiso calc R 1 . .
C C20 0.54195(19) 1.16567(10) 0.99658(15) 0.0561(4) Uani d . 1 . .
C C15 0.8882(2) 0.83722(11) 0.90023(15) 0.0651(5) Uani d . 1 . .
H H15 0.9184 0.7893 0.9315 0.078 Uiso calc R 1 . .
C C14 0.97269(19) 0.89690(11) 0.91091(16) 0.0624(5) Uani d . 1 . .
H H14 1.0709 0.8985 0.9500 0.075 Uiso calc R 1 . .
C C23 0.4050(2) 1.24393(11) 0.78978(18) 0.0689(5) Uani d . 1 . .
H H23 0.3609 1.2706 0.7214 0.083 Uiso calc R 1 . .
C C22 0.4119(3) 1.27615(12) 0.8966(2) 0.0804(6) Uani d . 1 . .
H H22 0.3708 1.3237 0.8988 0.096 Uiso calc R 1 . .
H H3A 0.4738(19) 1.0356(10) 0.7248(15) 0.058(5) Uiso d . 1 . .

loop_
_atom_site_aniso_label
_atom_site_aniso_U_11
_atom_site_aniso_U_22
_atom_site_aniso_U_33
_atom_site_aniso_U_12
_atom_site_aniso_U_13
_atom_site_aniso_U_23
O1 0.0514(7) 0.0583(7) 0.0513(7) 0.0136(5) 0.0115(5) -0.0159(5)
N2 0.0433(7) 0.0436(7) 0.0423(7) 0.0067(5) 0.0134(6) -0.0054(5)
N1 0.0391(7) 0.0411(7) 0.0383(6) 0.0041(5) 0.0110(5) -0.0056(5)
N3 0.0498(8) 0.0483(8) 0.0369(7) 0.0048(6) 0.0076(6) -0.0075(6)
O2 0.0605(7) 0.0436(6) 0.0581(7) -0.0067(5) -0.0022(6) 0.0069(5)
C1 0.0409(8) 0.0386(8) 0.0364(7) 0.0015(6) 0.0110(6) 0.0031(6)
C11 0.0443(8) 0.0376(8) 0.0382(8) -0.0023(6) 0.0146(6) 0.0001(6)
C7 0.0455(9) 0.0397(8) 0.0366(7) 0.0017(6) 0.0133(6) -0.0019(6)
C16 0.0444(8) 0.0530(9) 0.0387(8) -0.0093(7) 0.0152(6) -0.0092(7)
C9 0.0433(8) 0.0401(8) 0.0386(8) 0.0031(6) 0.0121(6) -0.0018(6)
C8 0.0418(8) 0.0387(8) 0.0374(7) 0.0027(6) 0.0121(6) -0.0009(6)
C12 0.0489(9) 0.0360(8) 0.0382(8) -0.0027(6) 0.0109(6) 0.0002(6)
C6 0.0474(9) 0.0473(9) 0.0405(8) 0.0051(7) 0.0117(7) -0.0017(7)
C25 0.0466(9) 0.0519(9) 0.0459(9) -0.0101(7) 0.0203(7) -0.0131(7)
C17 0.0506(10) 0.0646(11) 0.0444(9) -0.0058(8) 0.0143(7) -0.0030(8)
C2 0.0461(9) 0.0552(9) 0.0449(9) 0.0058(7) 0.0135(7) -0.0019(7)
C4 0.0436(9) 0.0660(11) 0.0511(10) -0.0024(8) 0.0034(7) 0.0071(8)
C10 0.0495(10) 0.0643(11) 0.0533(10) 0.0137(8) 0.0139(8) -0.0075(8)
C18 0.0556(11) 0.0919(15) 0.0382(9) -0.0157(10) 0.0110(8) -0.0029(9)
C24 0.0626(11) 0.0551(10) 0.0510(10) 0.0013(8) 0.0254(8) -0.0096(8)
C5 0.0580(10) 0.0540(10) 0.0406(8) -0.0018(8) 0.0055(7) -0.0039(7)
C3 0.0446(10) 0.0681(11) 0.0546(10) 0.0086(8) 0.0131(8) 0.0036(9)
C19 0.0683(12) 0.0818(13) 0.0472(10) -0.0234(10) 0.0239(9) -0.0240(9)
C13 0.0486(10) 0.0526(10) 0.0580(10) -0.0104(8) 0.0114(8) 0.0019(8)
C21 0.0903(15) 0.0718(13) 0.0745(14) -0.0120(11) 0.0437(12) -0.0355(11)
C20 0.0601(11) 0.0620(11) 0.0517(10) -0.0186(8) 0.0260(8) -0.0205(8)
C15 0.0667(12) 0.0540(10) 0.0559(10) 0.0097(9) -0.0062(9) 0.0075(8)
C14 0.0471(10) 0.0720(12) 0.0595(11) 0.0019(9) 0.0053(8) 0.0021(9)
C23 0.0805(14) 0.0602(11) 0.0721(12) 0.0112(10) 0.0333(11) -0.0028(10)
C22 0.1020(17) 0.0592(12) 0.0900(16) 0.0080(11) 0.0449(13) -0.0201(11)

loop_
_atom_type_symbol
_atom_type_description
_atom_type_scat_dispersion_real
_atom_type_scat_dispersion_imag
_atom_type_scat_source
C C 0.0033 0.0016 'International Tables Vol C Tables 4.2.6.8 and 6.1.1.4'
H H 0.0000 0.0000 'International Tables Vol C Tables 4.2.6.8 and 6.1.1.4'
N N 0.0061 0.0033 'International Tables Vol C Tables 4.2.6.8 and 6.1.1.4'
O O 0.0106 0.0060 'International Tables Vol C Tables 4.2.6.8 and 6.1.1.4'

loop_
_geom_angle_atom_site_label_1
_geom_angle_atom_site_label_2
_geom_angle_atom_site_label_3
_geom_angle_site_symmetry_1
_geom_angle_site_symmetry_3
_geom_angle
_geom_angle_publ_flag
C9 N2 N1 . . 106.92(11) ?
C7 N1 N2 . . 111.50(11) ?
C7 N1 C1 . . 129.74(12) ?
N2 N1 C1 . . 118.76(11) ?
C11 N3 C16 . . 132.27(14) ?
C11 N3 H3A . . 111.1(11) ?
C16 N3 H3A . . 114.8(11) ?
C15 O2 C12 . . 106.02(13) ?
C6 C1 C2 . . 119.41(14) ?
C6 C1 N1 . . 119.62(13) ?
C2 C1 N1 . . 120.92(13) ?
N3 C11 C8 . . 117.99(13) ?
N3 C11 C12 . . 120.57(13) ?
C8 C11 C12 . . 121.43(13) ?
O1 C7 N1 . . 126.48(13) ?
O1 C7 C8 . . 128.64(13) ?
N1 C7 C8 . . 104.88(12) ?
C17 C16 N3 . . 123.69(15) ?
C17 C16 C25 . . 120.68(14) ?
N3 C16 C25 . . 115.34(13) ?
N2 C9 C8 . . 111.25(13) ?
N2 C9 C10 . . 119.01(13) ?
C8 C9 C10 . . 129.61(13) ?
C11 C8 C9 . . 132.15(13) ?
C11 C8 C7 . . 122.51(13) ?
C9 C8 C7 . . 105.33(12) ?
C13 C12 O2 . . 109.92(13) ?
C13 C12 C11 . . 134.89(14) ?
O2 C12 C11 . . 115.19(13) ?
C5 C6 C1 . . 119.89(15) ?
C5 C6 H6 . . 120.1 ?
C1 C6 H6 . . 120.1 ?
C24 C25 C20 . . 118.23(15) ?
C24 C25 C16 . . 123.42(14) ?
C20 C25 C16 . . 118.34(15) ?
C16 C17 C18 . . 119.84(17) ?
C16 C17 H17 . . 120.1 ?
C18 C17 H17 . . 120.1 ?
C3 C2 C1 . . 119.63(15) ?
C3 C2 H2 . . 120.2 ?
C1 C2 H2 . . 120.2 ?
C3 C4 C5 . . 118.90(15) ?
C3 C4 H4 . . 120.6 ?
C5 C4 H4 . . 120.6 ?
C9 C10 H10A . . 109.5 ?
C9 C10 H10B . . 109.5 ?
H10A C10 H10B . . 109.5 ?
C9 C10 H10C . . 109.5 ?
H10A C10 H10C . . 109.5 ?
H10B C10 H10C . . 109.5 ?
C19 C18 C17 . . 120.98(17) ?
C19 C18 H18 . . 119.5 ?
C17 C18 H18 . . 119.5 ?
C23 C24 C25 . . 121.31(16) ?
C23 C24 H24 . . 119.3 ?
C25 C24 H24 . . 119.3 ?
C4 C5 C6 . . 121.02(16) ?
C4 C5 H5 . . 119.5 ?
C6 C5 H5 . . 119.5 ?
C4 C3 C2 . . 121.14(16) ?
C4 C3 H3 . . 119.4 ?
C2 C3 H3 . . 119.4 ?
C18 C19 C20 . . 120.90(16) ?
C18 C19 H19 . . 119.6 ?
C20 C19 H19 . . 119.6 ?
C12 C13 C14 . . 106.28(15) ?
C12 C13 H13 . . 126.9 ?
C14 C13 H13 . . 126.9 ?
C22 C21 C20 . . 121.29(17) ?
C22 C21 H21 . . 119.4 ?
C20 C21 H21 . . 119.4 ?
C19 C20 C21 . . 122.45(16) ?
C19 C20 C25 . . 119.14(17) ?
C21 C20 C25 . . 118.41(17) ?
C14 C15 O2 . . 110.79(15) ?
C14 C15 H15 . . 124.6 ?
O2 C15 H15 . . 124.6 ?
C15 C14 C13 . . 106.99(16) ?
C15 C14 H14 . . 126.5 ?
C13 C14 H14 . . 126.5 ?
C24 C23 C22 . . 120.46(19) ?
C24 C23 H23 . . 119.8 ?
C22 C23 H23 . . 119.8 ?
C21 C22 C23 . . 120.26(19) ?
C21 C22 H22 . . 119.9 ?
C23 C22 H22 . . 119.9 ?

loop_
_geom_bond_atom_site_label_1
_geom_bond_atom_site_label_2
_geom_bond_site_symmetry_2
_geom_bond_distance
_geom_bond_publ_flag
O1 C7 . 1.2483(17) ?
N2 C9 . 1.3074(18) ?
N2 N1 . 1.4062(16) ?
N1 C7 . 1.3787(18) ?
N1 C1 . 1.4181(18) ?
N3 C11 . 1.3388(19) ?
N3 C16 . 1.4251(18) ?
N3 H3A . 0.890(17) ?
O2 C15 . 1.363(2) ?
O2 C12 . 1.3677(17) ?
C1 C6 . 1.387(2) ?
C1 C2 . 1.390(2) ?
C11 C8 . 1.3928(19) ?
C11 C12 . 1.461(2) ?
C7 C8 . 1.444(2) ?
C16 C17 . 1.370(2) ?
C16 C25 . 1.430(2) ?
C9 C8 . 1.439(2) ?
C9 C10 . 1.491(2) ?
C12 C13 . 1.339(2) ?
C6 C5 . 1.380(2) ?
C6 H6 . 0.9300 ?
C25 C24 . 1.414(2) ?
C25 C20 . 1.425(2) ?
C17 C18 . 1.411(2) ?
C17 H17 . 0.9300 ?
C2 C3 . 1.382(2) ?
C2 H2 . 0.9300 ?
C4 C3 . 1.377(2) ?
C4 C5 . 1.377(2) ?
C4 H4 . 0.9300 ?
C10 H10A . 0.9600 ?
C10 H10B . 0.9600 ?
C10 H10C . 0.9600 ?
C18 C19 . 1.356(3) ?
C18 H18 . 0.9300 ?
C24 C23 . 1.361(2) ?
C24 H24 . 0.9300 ?
C5 H5 . 0.9300 ?
C3 H3 . 0.9300 ?
C19 C20 . 1.410(3) ?
C19 H19 . 0.9300 ?
C13 C14 . 1.421(2) ?
C13 H13 . 0.9300 ?
C21 C22 . 1.356(3) ?
C21 C20 . 1.420(3) ?
C21 H21 . 0.9300 ?
C15 C14 . 1.316(3) ?
C15 H15 . 0.9300 ?
C14 H14 . 0.9300 ?
C23 C22 . 1.397(3) ?
C23 H23 . 0.9300 ?
C22 H22 . 0.9300 ?

loop_
_geom_hbond_atom_site_label_D
_geom_hbond_atom_site_label_H
_geom_hbond_atom_site_label_A
_geom_hbond_site_symmetry_A
_geom_hbond_distance_DH
_geom_hbond_distance_HA
_geom_hbond_distance_DA
_geom_hbond_angle_DHA
N3 H3A O1 . 0.890(17) 1.930(17) 2.7030(17) 144.3(16)

loop_
_geom_torsion_atom_site_label_1
_geom_torsion_atom_site_label_2
_geom_torsion_atom_site_label_3
_geom_torsion_atom_site_label_4
_geom_torsion_site_symmetry_1
_geom_torsion_site_symmetry_2
_geom_torsion_site_symmetry_3
_geom_torsion_site_symmetry_4
_geom_torsion
_geom_torsion_publ_flag
C9 N2 N1 C7 . . . . 2.05(16) ?
C9 N2 N1 C1 . . . . -177.32(12) ?
C7 N1 C1 C6 . . . . 175.47(14) ?
N2 N1 C1 C6 . . . . -5.3(2) ?
C7 N1 C1 C2 . . . . -7.0(2) ?
N2 N1 C1 C2 . . . . 172.21(13) ?
C16 N3 C11 C8 . . . . 162.29(15) ?
C16 N3 C11 C12 . . . . -16.9(3) ?
N2 N1 C7 O1 . . . . 176.89(14) ?
C1 N1 C7 O1 . . . . -3.8(3) ?
N2 N1 C7 C8 . . . . -3.45(15) ?
C1 N1 C7 C8 . . . . 175.84(13) ?
C11 N3 C16 C17 . . . . -20.6(3) ?
C11 N3 C16 C25 . . . . 165.61(16) ?
N1 N2 C9 C8 . . . . 0.31(17) ?
N1 N2 C9 C10 . . . . -175.88(13) ?
N3 C11 C8 C9 . . . . 169.80(15) ?
C12 C11 C8 C9 . . . . -11.0(3) ?
N3 C11 C8 C7 . . . . -11.4(2) ?
C12 C11 C8 C7 . . . . 167.75(14) ?
N2 C9 C8 C11 . . . . 176.57(15) ?
C10 C9 C8 C11 . . . . -7.8(3) ?
N2 C9 C8 C7 . . . . -2.38(17) ?
C10 C9 C8 C7 . . . . 173.29(16) ?
O1 C7 C8 C11 . . . . 4.0(2) ?
N1 C7 C8 C11 . . . . -175.66(13) ?
O1 C7 C8 C9 . . . . -176.93(16) ?
N1 C7 C8 C9 . . . . 3.42(15) ?
C15 O2 C12 C13 . . . . -0.65(19) ?
C15 O2 C12 C11 . . . . 179.64(14) ?
N3 C11 C12 C13 . . . . -57.2(3) ?
C8 C11 C12 C13 . . . . 123.6(2) ?
N3 C11 C12 O2 . . . . 122.37(15) ?
C8 C11 C12 O2 . . . . -56.76(19) ?
C2 C1 C6 C5 . . . . -1.3(2) ?
N1 C1 C6 C5 . . . . 176.20(14) ?
C17 C16 C25 C24 . . . . 178.23(15) ?
N3 C16 C25 C24 . . . . -7.8(2) ?
C17 C16 C25 C20 . . . . -2.6(2) ?
N3 C16 C25 C20 . . . . 171.36(14) ?
N3 C16 C17 C18 . . . . -173.62(14) ?
C25 C16 C17 C18 . . . . -0.1(2) ?
C6 C1 C2 C3 . . . . 1.1(2) ?
N1 C1 C2 C3 . . . . -176.36(14) ?
C16 C17 C18 C19 . . . . 2.9(3) ?
C20 C25 C24 C23 . . . . -1.0(3) ?
C16 C25 C24 C23 . . . . 178.16(17) ?
C3 C4 C5 C6 . . . . 0.0(3) ?
C1 C6 C5 C4 . . . . 0.8(2) ?
C5 C4 C3 C2 . . . . -0.2(3) ?
C1 C2 C3 C4 . . . . -0.4(3) ?
C17 C18 C19 C20 . . . . -2.8(3) ?
O2 C12 C13 C14 . . . . 0.73(19) ?
C11 C12 C13 C14 . . . . -179.64(17) ?
C18 C19 C20 C21 . . . . 179.81(18) ?
C18 C19 C20 C25 . . . . -0.1(3) ?
C22 C21 C20 C19 . . . . 178.53(19) ?
C22 C21 C20 C25 . . . . -1.6(3) ?
C24 C25 C20 C19 . . . . -178.08(15) ?
C16 C25 C20 C19 . . . . 2.7(2) ?
C24 C25 C20 C21 . . . . 2.0(2) ?
C16 C25 C20 C21 . . . . -177.14(16) ?
C12 O2 C15 C14 . . . . 0.3(2) ?
O2 C15 C14 C13 . . . . 0.1(2) ?
C12 C13 C14 C15 . . . . -0.5(2) ?
C25 C24 C23 C22 . . . . -0.6(3) ?
C20 C21 C22 C23 . . . . 0.0(3) ?
C24 C23 C22 C21 . . . . 1.1(3) ?

loop_
_cod_related_entry_id
_cod_related_entry_database
_cod_related_entry_code
1 ChemSpider 30655837
